data_2204302
loop_
_publ_author_name
'Bin Zhong'
'Xiao-Li Mu'
'Zheng-Ming Li'
'Hai-Bin Song'

_publ_section_title
;
 <i>N</i>-(1-Cyano-1,2-dimethylpropyl)-5-methylisoxazole-4-carboxamide
;
_journal_issue 10
_journal_name_full 'Acta Crystallographica Section E'
_journal_page_first o1797
_journal_page_last o1799
_journal_paper_doi 10.1107/S1600536804022743
_journal_volume 60
_journal_year 2004
_chemical_formula_iupac 'C11 H15 N3 O2'
_chemical_formula_moiety 'C11 H15 N3 O2'
_chemical_formula_sum 'C11 H15 N3 O2'
_chemical_formula_weight 221.26
_chemical_name_systematic
;
N-(1-Cyano-1,2-dimethylpropyl)-5-methylisoxazole-4-carboxamide
;
_space_group_IT_number 14
_symmetry_cell_setting monoclinic
_symmetry_space_group_name_Hall '-P 2ybc'
_symmetry_space_group_name_H-M 'P 1 21/c 1'
_atom_sites_solution_hydrogens geom
_atom_sites_solution_primary direct
_atom_sites_solution_secondary difmap
_cell_angle_alpha 90.00
_cell_angle_beta 111.442(12)
_cell_angle_gamma 90.00
_cell_formula_units_Z 4
_cell_length_a 10.738(8)
_cell_length_b 10.608(8)
_cell_length_c 11.623(8)
_cell_measurement_reflns_used 725
_cell_measurement_temperature 293(2)
_cell_measurement_theta_max 24.49
_cell_measurement_theta_min 3.77
_cell_volume 1232.3(16)
_computing_cell_refinement SMART
_computing_data_collection 'SMART (Bruker, 1998)'
_computing_data_reduction 'SAINT (Bruker, 1999)'
_computing_molecular_graphics 'SHELXTL (Bruker, 1999)'
_computing_publication_material SHELXL97
_computing_structure_refinement 'SHELXL97 (Sheldrick, 1997)'
_computing_structure_solution 'SHELXS97 (Sheldrick, 1997)'
_diffrn_ambient_temperature 293(2)
_diffrn_measured_fraction_theta_full 0.983
_diffrn_measured_fraction_theta_max 0.983
_diffrn_measurement_device_type 'Bruker SMART CCD area-detector'
_diffrn_measurement_method '\f and \w'
_diffrn_radiation_monochromator graphite
_diffrn_radiation_source 'fine-focus sealed tube'
_diffrn_radiation_type MoK\a
_diffrn_radiation_wavelength 0.71073
_diffrn_reflns_av_R_equivalents 0.0342
_diffrn_reflns_av_sigmaI/netI 0.0441
_diffrn_reflns_limit_h_max 8
_diffrn_reflns_limit_h_min -13
_diffrn_reflns_limit_k_max 12
_diffrn_reflns_limit_k_min -13
_diffrn_reflns_limit_l_max 14
_diffrn_reflns_limit_l_min -12
_diffrn_reflns_number 7272
_diffrn_reflns_theta_full 27.37
_diffrn_reflns_theta_max 27.37
_diffrn_reflns_theta_min 2.04
_diffrn_standards_decay_% 0
_diffrn_standards_number 0
_exptl_absorpt_coefficient_mu 0.084
_exptl_absorpt_correction_T_max 0.982
_exptl_absorpt_correction_T_min 0.960
_exptl_absorpt_correction_type multi-scan
_exptl_absorpt_process_details '(SADABS; Sheldrick, 1996)'
_exptl_crystal_colour colourless
_exptl_crystal_density_diffrn 1.193
_exptl_crystal_density_method 'not measured'
_exptl_crystal_description Prism
_exptl_crystal_F_000 472
_exptl_crystal_size_max 0.30
_exptl_crystal_size_mid 0.26
_exptl_crystal_size_min 0.22
_refine_diff_density_max 0.237
_refine_diff_density_min -0.175
_refine_ls_extinction_method none
_refine_ls_goodness_of_fit_ref 1.023
_refine_ls_hydrogen_treatment mixed
_refine_ls_matrix_type full
_refine_ls_number_parameters 153
_refine_ls_number_reflns 2748
_refine_ls_number_restraints 0
_refine_ls_restrained_S_all 1.023
_refine_ls_R_factor_all 0.0948
_refine_ls_R_factor_gt 0.0560
_refine_ls_shift/su_max 0.000
_refine_ls_shift/su_mean 0.000
_refine_ls_structure_factor_coef Fsqd
_refine_ls_weighting_details 'calc w = 1/[\s^2^(Fo^2^)+(0.0609P)^2^+0.3201P] where P = (Fo^2^+2Fc^2^)/3'
_refine_ls_weighting_scheme calc
_refine_ls_wR_factor_gt 0.1265
_refine_ls_wR_factor_ref 0.1444
_reflns_number_gt 1795
_reflns_number_total 2748
_reflns_threshold_expression I>2\s(I)
_cod_data_source_file ci6445.cif
_cod_data_source_block I
_cod_original_sg_symbol_H-M 'P 21/c'
_cod_database_code 2204302
_cod_database_fobs_code 2204302

loop_
_symmetry_equiv_pos_as_xyz
'x, y, z'
'-x, y+1/2, -z+1/2'
'-x, -y, -z'
'x, -y-1/2, z-1/2'

loop_
_atom_site_label
_atom_site_fract_x
_atom_site_fract_y
_atom_site_fract_z
_atom_site_U_iso_or_equiv
_atom_site_adp_type
_atom_site_calc_flag
_atom_site_refinement_flags
_atom_site_occupancy
_atom_site_type_symbol
O1 0.13678(18) 0.27386(13) 0.57842(15) 0.0677(5) Uani d . 1 O
O2 0.15208(18) 0.64394(14) 0.72057(16) 0.0714(5) Uani d . 1 O
N1 0.2150(2) 0.29643(18) 0.50451(19) 0.0712(6) Uani d . 1 N
N2 0.27112(17) 0.68883(14) 0.59923(15) 0.0437(4) Uani d . 1 N
H2 0.302(2) 0.665(2) 0.545(2) 0.052(6) Uiso d . 1 H
N3 0.3609(2) 0.86120(18) 0.87207(16) 0.0670(6) Uani d . 1 N
C1 0.0454(3) 0.3750(2) 0.7171(2) 0.0715(7) Uani d . 1 C
H1A -0.0256 0.3148 0.6845 0.107 Uiso calc R 1 H
H1B 0.0083 0.4562 0.7221 0.107 Uiso calc R 1 H
H1C 0.1035 0.3490 0.7981 0.107 Uiso calc R 1 H
C2 0.1232(2) 0.38264(18) 0.63419(18) 0.0482(5) Uani d . 1 C
C3 0.18896(18) 0.47687(17) 0.59976(16) 0.0414(4) Uani d . 1 C
C4 0.2438(2) 0.41623(19) 0.51949(19) 0.0544(5) Uani d . 1 C
H4 0.2948 0.4578 0.4817 0.065 Uiso calc R 1 H
C5 0.2006(2) 0.60888(17) 0.64445(17) 0.0450(5) Uani d . 1 C
C6 0.2894(2) 0.82352(16) 0.63163(16) 0.0428(5) Uani d . 1 C
C7 0.3280(2) 0.83792(17) 0.76893(18) 0.0478(5) Uani d . 1 C
C8 0.1579(2) 0.8975(2) 0.5649(2) 0.0600(6) Uani d . 1 C
H8A 0.1398 0.8995 0.4778 0.090 Uiso calc R 1 H
H8B 0.1672 0.9821 0.5963 0.090 Uiso calc R 1 H
H8C 0.0852 0.8567 0.5796 0.090 Uiso calc R 1 H
C9 0.4071(2) 0.87439(17) 0.59713(17) 0.0474(5) Uani d . 1 C
H9 0.3798 0.8683 0.5071 0.057 Uiso calc R 1 H
C10 0.5348(2) 0.7957(2) 0.6544(2) 0.0577(6) Uani d . 1 C
H10A 0.6044 0.8304 0.6307 0.087 Uiso calc R 1 H
H10B 0.5175 0.7103 0.6255 0.087 Uiso calc R 1 H
H10C 0.5623 0.7971 0.7428 0.087 Uiso calc R 1 H
C11 0.4353(3) 1.0143(2) 0.6321(2) 0.0729(7) Uani d . 1 C
H11A 0.4566 1.0244 0.7193 0.109 Uiso calc R 1 H
H11B 0.3576 1.0635 0.5875 0.109 Uiso calc R 1 H
H11C 0.5094 1.0424 0.6112 0.109 Uiso calc R 1 H

loop_
_atom_site_aniso_label
_atom_site_aniso_U_11
_atom_site_aniso_U_22
_atom_site_aniso_U_33
_atom_site_aniso_U_12
_atom_site_aniso_U_13
_atom_site_aniso_U_23
O1 0.0806(12) 0.0417(8) 0.0773(11) -0.0166(8) 0.0248(9) -0.0023(7)
O2 0.1046(13) 0.0512(9) 0.0925(12) -0.0085(9) 0.0763(11) -0.0050(8)
N1 0.0951(16) 0.0481(11) 0.0751(13) -0.0088(10) 0.0367(12) -0.0114(9)
N2 0.0649(11) 0.0354(8) 0.0418(9) -0.0067(7) 0.0328(8) -0.0030(7)
N3 0.1082(17) 0.0615(11) 0.0450(10) 0.0006(11) 0.0441(11) -0.0034(8)
C1 0.0709(16) 0.0709(15) 0.0804(16) -0.0166(13) 0.0367(14) 0.0162(13)
C2 0.0453(11) 0.0419(11) 0.0499(11) -0.0057(9) 0.0086(9) 0.0055(8)
C3 0.0454(11) 0.0379(10) 0.0399(10) -0.0010(8) 0.0143(8) 0.0057(8)
C4 0.0681(14) 0.0429(11) 0.0561(12) -0.0039(10) 0.0273(11) -0.0021(9)
C5 0.0564(12) 0.0392(10) 0.0485(11) -0.0005(9) 0.0298(10) 0.0042(8)
C6 0.0615(13) 0.0351(9) 0.0380(9) -0.0031(9) 0.0256(9) -0.0010(7)
C7 0.0732(14) 0.0364(10) 0.0468(11) -0.0006(9) 0.0374(10) 0.0002(8)
C8 0.0639(14) 0.0489(12) 0.0652(14) 0.0096(11) 0.0211(11) 0.0079(10)
C9 0.0675(14) 0.0432(10) 0.0391(10) -0.0104(10) 0.0284(9) -0.0004(8)
C10 0.0530(13) 0.0634(14) 0.0607(13) -0.0104(11) 0.0255(11) -0.0026(11)
C11 0.112(2) 0.0466(12) 0.0747(15) -0.0268(13) 0.0520(15) -0.0058(11)

loop_
_atom_type_symbol
_atom_type_description
_atom_type_scat_dispersion_real
_atom_type_scat_dispersion_imag
_atom_type_scat_source
C C 0.0033 0.0016 'International Tables Vol C Tables 4.2.6.8 and 6.1.1.4'
H H 0.0000 0.0000 'International Tables Vol C Tables 4.2.6.8 and 6.1.1.4'
N N 0.0061 0.0033 'International Tables Vol C Tables 4.2.6.8 and 6.1.1.4'
O O 0.0106 0.0060 'International Tables Vol C Tables 4.2.6.8 and 6.1.1.4'

loop_
_geom_angle_atom_site_label_1
_geom_angle_atom_site_label_2
_geom_angle_atom_site_label_3
_geom_angle
_geom_angle_publ_flag
C2 O1 N1 109.59(15) y
C4 N1 O1 104.27(17) y
C5 N2 C6 123.06(16) y
C5 N2 H2 121.8(14) ?
C6 N2 H2 114.9(14) ?
C2 C1 H1A 109.5 ?
C2 C1 H1B 109.5 ?
H1A C1 H1B 109.5 ?
C2 C1 H1C 109.5 ?
H1A C1 H1C 109.5 ?
H1B C1 H1C 109.5 ?
O1 C2 C3 108.96(18) y
O1 C2 C1 116.50(18) y
C3 C2 C1 134.54(19) y
C2 C3 C4 104.06(18) y
C2 C3 C5 125.09(18) y
C4 C3 C5 130.80(17) y
N1 C4 C3 113.1(2) y
N1 C4 H4 123.4 ?
C3 C4 H4 123.4 ?
O2 C5 N2 121.81(18) y
O2 C5 C3 122.09(17) y
N2 C5 C3 116.07(16) y
N2 C6 C7 109.24(14) ?
N2 C6 C8 110.57(17) ?
C7 C6 C8 109.04(16) ?
N2 C6 C9 108.39(15) ?
C7 C6 C9 107.67(16) ?
C8 C6 C9 111.86(17) ?
N3 C7 C6 173.1(2) y
C6 C8 H8A 109.5 ?
C6 C8 H8B 109.5 ?
H8A C8 H8B 109.5 ?
C6 C8 H8C 109.5 ?
H8A C8 H8C 109.5 ?
H8B C8 H8C 109.5 ?
C10 C9 C11 110.6(2) ?
C10 C9 C6 112.39(16) ?
C11 C9 C6 111.51(17) ?
C10 C9 H9 107.4 ?
C11 C9 H9 107.4 ?
C6 C9 H9 107.4 ?
C9 C10 H10A 109.5 ?
C9 C10 H10B 109.5 ?
H10A C10 H10B 109.5 ?
C9 C10 H10C 109.5 ?
H10A C10 H10C 109.5 ?
H10B C10 H10C 109.5 ?
C9 C11 H11A 109.5 ?
C9 C11 H11B 109.5 ?
H11A C11 H11B 109.5 ?
C9 C11 H11C 109.5 ?
H11A C11 H11C 109.5 ?
H11B C11 H11C 109.5 ?

loop_
_geom_bond_atom_site_label_1
_geom_bond_atom_site_label_2
_geom_bond_distance
_geom_bond_publ_flag
O1 C2 1.357(3) y
O1 N1 1.424(3) y
O2 C5 1.236(2) y
N1 C4 1.304(3) y
N2 C5 1.364(2) y
N2 C6 1.472(2) y
N2 H2 0.85(2) ?
N3 C7 1.146(2) y
C1 C2 1.490(3) y
C1 H1A 0.96 n
C1 H1B 0.96 n
C1 H1C 0.96 n
C2 C3 1.366(3) y
C3 C4 1.426(3) y
C3 C5 1.483(3) y
C4 H4 0.93 ?
C6 C7 1.503(3) y
C6 C8 1.553(3) y
C6 C9 1.556(3) y
C8 H8A 0.96 ?
C8 H8B 0.96 ?
C8 H8C 0.96 ?
C9 C10 1.534(3) y
C9 C11 1.540(3) y
C9 H9 0.98 ?
C10 H10A 0.96 ?
C10 H10B 0.96 ?
C10 H10C 0.96 ?
C11 H11A 0.96 ?
C11 H11B 0.96 ?
C11 H11C 0.96 ?

loop_
_geom_hbond_atom_site_label_D
_geom_hbond_atom_site_label_H
_geom_hbond_atom_site_label_A
_geom_hbond_site_symmetry_A
_geom_hbond_distance_DH
_geom_hbond_distance_HA
_geom_hbond_distance_DA
_geom_hbond_angle_DHA
N2 H2 N3 4_575 0.85(2) 2.33(2) 3.169(3) 168(2)

loop_
_geom_torsion_atom_site_label_1
_geom_torsion_atom_site_label_2
_geom_torsion_atom_site_label_3
_geom_torsion_atom_site_label_4
_geom_torsion
_geom_torsion_publ_flag
C2 O1 N1 C4 -0.1(2) ?
N1 O1 C2 C3 0.2(2) ?
N1 O1 C2 C1 -179.03(19) ?
O1 C2 C3 C4 -0.3(2) ?
C1 C2 C3 C4 178.8(2) ?
O1 C2 C3 C5 -178.04(18) ?
C1 C2 C3 C5 1.1(4) ?
O1 N1 C4 C3 -0.1(3) ?
C2 C3 C4 N1 0.3(2) ?
C5 C3 C4 N1 177.8(2) y
C6 N2 C5 O2 -3.3(3) y
C6 N2 C5 C3 178.44(17) ?
C2 C3 C5 O2 1.5(3) y
C4 C3 C5 O2 -175.6(2) y
C2 C3 C5 N2 179.73(18) ?
C4 C3 C5 N2 2.6(3) y
C5 N2 C6 C7 46.0(3) y
C5 N2 C6 C8 -74.0(2) y
C5 N2 C6 C9 163.10(17) y
N2 C6 C9 C10 -53.4(2) y
C7 C6 C9 C10 64.6(2) ?
C8 C6 C9 C10 -175.56(16) ?
N2 C6 C9 C11 -178.25(17) ?
C7 C6 C9 C11 -60.2(2) y
C8 C6 C9 C11 59.6(2) ?
